data_7041207
loop_
_publ_author_name
'Adams, Muneebah'
'Stringer, Tameryn'
'de Kock, Carmen'
'Smith, Peter J.'
'Land, Kirkwood M.'
'Liu, Nicole'
'Tam, Christina'
'Cheng, Luisa W.'
'Njoroge, Mathew'
'Chibale, Kelly'
'Smith, Gregory S.'

_publ_section_title
;
 Bioisosteric ferrocenyl-containing quinolines with antiplasmodial and
 antitrichomonal properties.
;
_journal_issue 47
_journal_name_full 'Dalton transactions (Cambridge, England : 2003)'
_journal_page_first 19086
_journal_page_last 19095
_journal_paper_doi 10.1039/c6dt03175g
_journal_volume 45
_journal_year 2016
_chemical_formula_sum 'C27 H34 Cl Fe N3 Si'
_chemical_formula_weight 519.96
_chemical_name_systematic
'7-Chloro-4-[2-(N'-substituted aminomethyl)-N-ferrocenylmethyl-(aminopropyl)trimethylsilane]quinoline  '
_space_group_crystal_system triclinic
_space_group_IT_number 2
_space_group_name_Hall '-P 1'
_space_group_name_H-M_alt 'P -1'
_symmetry_space_group_name_Hall '-P 1'
_symmetry_space_group_name_H-M 'P -1'
_atom_sites_solution_hydrogens mixed
_atom_sites_solution_primary direct
_atom_sites_solution_secondary difmap
_audit_creation_method SHELXL-2014/7
_audit_update_record
;
2016-06-21 deposited with the CCDC.
2016-11-15 downloaded from the CCDC.
;
_cell_angle_alpha 92.4700(10)
_cell_angle_beta 94.337(2)
_cell_angle_gamma 95.214(2)
_cell_formula_units_Z 2
_cell_length_a 6.6872(6)
_cell_length_b 7.7098(7)
_cell_length_c 25.388(2)
_cell_measurement_reflns_used 27820
_cell_measurement_temperature 173(2)
_cell_measurement_theta_max 27.20
_cell_measurement_theta_min 1.66
_cell_volume 1298.13(19)
_computing_cell_refinement 'SAINT (7.60a, Bruker AXS Inc., Madison, WI, USA, 2006)'
_computing_data_collection 'SAINT (7.60a, Bruker AXS Inc., Madison, WI, USA, 2006)'
_computing_data_reduction 'SAINT (7.60a, Bruker AXS Inc., Madison, WI, USA, 2006)'
_computing_molecular_graphics 'X-Seed (Barbour, 2001'
_computing_publication_material 'SHELXL-2014/7 (Sheldrick, 2014)'
_computing_structure_refinement 'SHELXL-2014/7 (Sheldrick, 2014)'
_computing_structure_solution 'SHELXS-97 (Sheldrick, 1997)'
_diffrn_ambient_temperature 173(2)
_diffrn_measured_fraction_theta_full 0.999
_diffrn_measured_fraction_theta_max 0.995
_diffrn_measurement_device_type 'Bruker Kappa Duo Apex II Diffractometer'
_diffrn_measurement_method '0.5\% \f scans and \w scans'
_diffrn_radiation_type MoK\a
_diffrn_radiation_wavelength 0.71073
_diffrn_reflns_av_R_equivalents 0.0347
_diffrn_reflns_av_unetI/netI 0.0290
_diffrn_reflns_Laue_measured_fraction_full 0.999
_diffrn_reflns_Laue_measured_fraction_max 0.995
_diffrn_reflns_limit_h_max 8
_diffrn_reflns_limit_h_min -8
_diffrn_reflns_limit_k_max 9
_diffrn_reflns_limit_k_min -9
_diffrn_reflns_limit_l_max 32
_diffrn_reflns_limit_l_min -32
_diffrn_reflns_number 27820
_diffrn_reflns_point_group_measured_fraction_full 0.999
_diffrn_reflns_point_group_measured_fraction_max 0.995
_diffrn_reflns_theta_full 25.242
_diffrn_reflns_theta_max 27.203
_diffrn_reflns_theta_min 1.611
_diffrn_source 'fine-focus sealed tube'
_exptl_absorpt_coefficient_mu 0.750
_exptl_absorpt_correction_T_max 1.000
_exptl_absorpt_correction_T_min 0.919
_exptl_absorpt_correction_type multi-scan
_exptl_absorpt_process_details 'SADABS (Sheldrick, 2001)'
_exptl_crystal_colour red
_exptl_crystal_density_diffrn 1.330
_exptl_crystal_description block
_exptl_crystal_F_000 548
_exptl_crystal_size_max 0.340
_exptl_crystal_size_mid 0.320
_exptl_crystal_size_min 0.210
_exptl_transmission_factor_max 1.000
_exptl_transmission_factor_min 0.919
_refine_diff_density_max 0.328
_refine_diff_density_min -0.305
_refine_diff_density_rms 0.051
_refine_ls_extinction_method none
_refine_ls_goodness_of_fit_ref 1.027
_refine_ls_hydrogen_treatment mixed
_refine_ls_matrix_type full
_refine_ls_number_parameters 309
_refine_ls_number_reflns 5756
_refine_ls_number_restraints 2
_refine_ls_restrained_S_all 1.027
_refine_ls_R_factor_all 0.0412
_refine_ls_R_factor_gt 0.0339
_refine_ls_shift/su_max 0.001
_refine_ls_shift/su_mean 0.000
_refine_ls_structure_factor_coef Fsqd
_refine_ls_weighting_details 'w=1/[\s^2^(Fo^2^)+(0.0356P)^2^+0.6319P] where P=(Fo^2^+2Fc^2^)/3'
_refine_ls_weighting_scheme calc
_refine_ls_wR_factor_gt 0.0778
_refine_ls_wR_factor_ref 0.0809
_reflns_Friedel_coverage 0.000
_reflns_number_gt 4992
_reflns_number_total 5756
_reflns_threshold_expression 'I > 2\s(I)'
_cod_data_source_file c6dt03175g1.cif
_cod_data_source_block ma293
_cod_depositor_comments 'Adding full bibliography for 7041207--7041208.cif.'
_cod_original_cell_volume 1298.1(2)
_cod_database_code 7041207
_shelx_shelxl_version_number 2014/7
_shelx_space_group_comment
;
The symmetry employed for this shelxl refinement is uniquely defined
by the following loop, which should always be used as a source of
symmetry information in preference to the above space-group names.
They are only intended as comments.
;
_shelx_estimated_absorpt_t_min 0.785
_shelx_estimated_absorpt_t_max 0.858

loop_
_space_group_symop_operation_xyz
'x, y, z'
'-x, -y, -z'

loop_
_atom_site_label
_atom_site_type_symbol
_atom_site_fract_x
_atom_site_fract_y
_atom_site_fract_z
_atom_site_U_iso_or_equiv
_atom_site_adp_type
_atom_site_occupancy
_atom_site_site_symmetry_order
_atom_site_calc_flag
_atom_site_refinement_flags_posn
_atom_site_refinement_flags_adp
Fe1 Fe 0.28378(3) 0.82539(3) 0.07864(2) 0.01839(8) Uani 1 1 d . .
Cl1 Cl 0.14056(10) 1.79612(8) 0.39541(2) 0.05110(16) Uani 1 1 d . .
Si1 Si 0.81210(9) 1.23187(8) 0.41646(2) 0.03446(14) Uani 1 1 d . .
N1 N -0.3200(2) 1.5667(2) 0.23493(7) 0.0324(4) Uani 1 1 d . .
N2 N 0.1111(2) 1.25124(19) 0.17941(6) 0.0231(3) Uani 1 1 d D .
H2N H 0.197(3) 1.204(3) 0.2061(6) 0.037(6) Uiso 1 1 d D .
N3 N 0.3252(2) 1.0064(2) 0.24701(6) 0.0277(3) Uani 1 1 d D .
H3N H 0.255(3) 0.966(3) 0.2762(7) 0.049(7) Uiso 1 1 d D .
C1 C 0.0156(2) 1.4601(2) 0.24420(7) 0.0204(3) Uani 1 1 d . .
C2 C 0.2038(3) 1.4705(2) 0.27361(7) 0.0255(4) Uani 1 1 d . .
H2 H 0.3062 1.4043 0.2617 0.031 Uiso 1 1 calc R U
C3 C 0.2421(3) 1.5740(3) 0.31900(7) 0.0313(4) Uani 1 1 d . .
H3 H 0.3702 1.5809 0.3383 0.038 Uiso 1 1 calc R U
C4 C 0.0903(3) 1.6695(2) 0.33657(7) 0.0319(4) Uani 1 1 d . .
C5 C -0.0931(3) 1.6664(2) 0.30912(8) 0.0319(4) Uani 1 1 d . .
H5 H -0.1929 1.7339 0.3219 0.038 Uiso 1 1 calc R U
C6 C -0.1347(3) 1.5625(2) 0.26149(7) 0.0252(4) Uani 1 1 d . .
C7 C -0.3526(3) 1.4688(2) 0.19076(8) 0.0301(4) Uani 1 1 d . .
H7 H -0.4790 1.4723 0.1712 0.036 Uiso 1 1 calc R U
C8 C -0.2182(3) 1.3603(2) 0.16997(7) 0.0244(4) Uani 1 1 d . .
H8 H -0.2549 1.2933 0.1378 0.029 Uiso 1 1 calc R U
C9 C -0.0314(2) 1.3513(2) 0.19658(7) 0.0203(3) Uani 1 1 d . .
C10 C 0.0666(3) 1.1310(2) 0.13292(7) 0.0231(4) Uani 1 1 d . .
H10A H 0.0151 1.1944 0.1024 0.028 Uiso 1 1 calc R U
H10B H -0.0379 1.0376 0.1401 0.028 Uiso 1 1 calc R U
C11 C 0.2558(2) 1.0533(2) 0.12044(6) 0.0193(3) Uani 1 1 d . .
C12 C 0.3574(2) 0.9360(2) 0.15301(6) 0.0200(3) Uani 1 1 d . .
C13 C 0.5344(2) 0.8983(2) 0.12855(7) 0.0226(4) Uani 1 1 d . .
H13 H 0.6313 0.8249 0.1418 0.027 Uiso 1 1 calc R U
C14 C 0.5418(3) 0.9889(2) 0.08097(7) 0.0236(4) Uani 1 1 d . .
H14 H 0.6427 0.9852 0.0567 0.028 Uiso 1 1 calc R U
C15 C 0.3706(3) 1.0863(2) 0.07631(6) 0.0215(3) Uani 1 1 d . .
H15 H 0.3386 1.1603 0.0486 0.026 Uiso 1 1 calc R U
C16 C 0.0094(3) 0.6868(3) 0.06661(10) 0.0450(6) Uani 1 1 d . .
H16 H -0.1090 0.7131 0.0826 0.054 Uiso 1 1 calc R U
C17 C 0.1527(4) 0.5806(3) 0.08693(8) 0.0412(5) Uani 1 1 d . .
H17 H 0.1493 0.5225 0.1191 0.049 Uiso 1 1 calc R U
C18 C 0.3017(3) 0.5755(2) 0.05132(9) 0.0390(5) Uani 1 1 d . .
H18 H 0.4174 0.5129 0.0552 0.047 Uiso 1 1 calc R U
C19 C 0.2518(3) 0.6780(3) 0.00914(8) 0.0388(5) Uani 1 1 d . .
H19 H 0.3275 0.6969 -0.0206 0.047 Uiso 1 1 calc R U
C20 C 0.0715(3) 0.7478(3) 0.01830(9) 0.0423(5) Uani 1 1 d . .
H20 H 0.0029 0.8229 -0.0040 0.051 Uiso 1 1 calc R U
C21 C 0.2887(3) 0.8697(2) 0.20371(7) 0.0259(4) Uani 1 1 d . .
H21A H 0.1431 0.8306 0.1989 0.031 Uiso 1 1 calc R U
H21B H 0.3617 0.7680 0.2133 0.031 Uiso 1 1 calc R U
C22 C 0.5380(3) 1.0381(3) 0.26668(7) 0.0291(4) Uani 1 1 d . .
H22A H 0.6096 1.1170 0.2431 0.035 Uiso 1 1 calc R U
H22B H 0.6003 0.9264 0.2660 0.035 Uiso 1 1 calc R U
C23 C 0.5614(3) 1.1186(3) 0.32244(7) 0.0368(5) Uani 1 1 d . .
H23A H 0.4943 1.0364 0.3459 0.044 Uiso 1 1 calc R U
H23B H 0.4910 1.2262 0.3231 0.044 Uiso 1 1 calc R U
C24 C 0.7789(3) 1.1637(3) 0.34442(7) 0.0317(4) Uani 1 1 d . .
H24A H 0.8395 1.2593 0.3242 0.038 Uiso 1 1 calc R U
H24B H 0.8543 1.0609 0.3385 0.038 Uiso 1 1 calc R U
C25 C 0.6717(4) 1.4267(4) 0.42918(11) 0.0577(7) Uani 1 1 d . .
H25A H 0.5296 1.3995 0.4167 0.087 Uiso 1 1 calc R U
H25B H 0.7295 1.5251 0.4103 0.087 Uiso 1 1 calc R U
H25C H 0.6825 1.4574 0.4672 0.087 Uiso 1 1 calc R U
C26 C 0.7122(4) 1.0477(4) 0.45492(9) 0.0570(7) Uani 1 1 d . .
H26A H 0.5675 1.0218 0.4453 0.086 Uiso 1 1 calc R U
H26B H 0.7346 1.0798 0.4928 0.086 Uiso 1 1 calc R U
H26C H 0.7819 0.9444 0.4469 0.086 Uiso 1 1 calc R U
C27 C 1.0847(3) 1.2873(3) 0.43623(10) 0.0499(6) Uani 1 1 d . .
H27A H 1.1045 1.3080 0.4747 0.075 Uiso 1 1 calc R U
H27B H 1.1331 1.3926 0.4190 0.075 Uiso 1 1 calc R U
H27C H 1.1602 1.1903 0.4254 0.075 Uiso 1 1 calc R U

loop_
_atom_site_aniso_label
_atom_site_aniso_U_11
_atom_site_aniso_U_22
_atom_site_aniso_U_33
_atom_site_aniso_U_23
_atom_site_aniso_U_13
_atom_site_aniso_U_12
Fe1 0.01923(13) 0.01620(12) 0.01868(13) -0.00299(9) 0.00072(9) -0.00150(9)
Cl1 0.0633(4) 0.0484(3) 0.0389(3) -0.0222(2) -0.0046(3) 0.0090(3)
Si1 0.0328(3) 0.0433(3) 0.0245(3) -0.0037(2) -0.0031(2) -0.0047(2)
N1 0.0243(8) 0.0330(9) 0.0406(10) -0.0040(7) 0.0021(7) 0.0093(7)
N2 0.0217(7) 0.0266(8) 0.0209(7) -0.0042(6) -0.0012(6) 0.0067(6)
N3 0.0304(8) 0.0366(9) 0.0160(7) 0.0002(6) 0.0006(6) 0.0050(7)
C1 0.0217(8) 0.0182(8) 0.0217(8) 0.0033(6) 0.0047(7) -0.0004(6)
C2 0.0229(9) 0.0285(9) 0.0255(9) -0.0008(7) 0.0025(7) 0.0038(7)
C3 0.0299(10) 0.0348(11) 0.0278(10) -0.0024(8) -0.0040(8) 0.0021(8)
C4 0.0416(11) 0.0275(10) 0.0256(9) -0.0067(7) 0.0015(8) 0.0034(8)
C5 0.0347(10) 0.0271(10) 0.0353(11) -0.0045(8) 0.0069(8) 0.0093(8)
C6 0.0255(9) 0.0210(9) 0.0295(9) 0.0009(7) 0.0037(7) 0.0031(7)
C7 0.0212(9) 0.0322(10) 0.0369(11) 0.0012(8) -0.0017(8) 0.0062(7)
C8 0.0207(8) 0.0251(9) 0.0268(9) -0.0001(7) 0.0008(7) 0.0009(7)
C9 0.0200(8) 0.0198(8) 0.0217(8) 0.0037(6) 0.0032(6) 0.0024(6)
C10 0.0213(8) 0.0240(9) 0.0231(9) -0.0038(7) -0.0024(7) 0.0030(7)
C11 0.0190(8) 0.0169(8) 0.0208(8) -0.0038(6) -0.0014(6) 0.0000(6)
C12 0.0203(8) 0.0196(8) 0.0185(8) -0.0031(6) -0.0033(6) -0.0008(6)
C13 0.0190(8) 0.0217(9) 0.0259(9) -0.0032(7) -0.0034(7) 0.0016(6)
C14 0.0199(8) 0.0236(9) 0.0257(9) -0.0051(7) 0.0040(7) -0.0052(7)
C15 0.0257(9) 0.0179(8) 0.0195(8) -0.0007(6) 0.0003(7) -0.0039(6)
C16 0.0240(10) 0.0477(13) 0.0580(14) -0.0301(11) 0.0107(10) -0.0154(9)
C17 0.0620(15) 0.0268(10) 0.0294(10) 0.0008(8) 0.0005(10) -0.0215(10)
C18 0.0385(11) 0.0181(9) 0.0577(14) -0.0126(9) -0.0016(10) 0.0002(8)
C19 0.0552(13) 0.0322(11) 0.0258(10) -0.0126(8) 0.0131(9) -0.0145(9)
C20 0.0505(13) 0.0286(11) 0.0414(12) -0.0086(9) -0.0254(10) -0.0023(9)
C21 0.0301(9) 0.0254(9) 0.0217(9) 0.0025(7) -0.0010(7) 0.0008(7)
C22 0.0314(10) 0.0338(10) 0.0216(9) -0.0005(7) -0.0032(7) 0.0052(8)
C23 0.0363(11) 0.0520(13) 0.0213(9) -0.0040(8) -0.0023(8) 0.0066(9)
C24 0.0350(11) 0.0348(11) 0.0242(9) 0.0013(8) 0.0005(8) -0.0017(8)
C25 0.0454(14) 0.0687(18) 0.0556(15) -0.0257(13) -0.0029(12) 0.0066(12)
C26 0.0575(16) 0.0799(19) 0.0299(12) 0.0123(12) 0.0003(11) -0.0157(13)
C27 0.0412(13) 0.0523(15) 0.0512(14) -0.0007(11) -0.0127(11) -0.0069(11)

loop_
_atom_type_symbol
_atom_type_description
_atom_type_scat_dispersion_real
_atom_type_scat_dispersion_imag
_atom_type_scat_source
C C 0.0033 0.0016 'International Tables Vol C Tables 4.2.6.8 and 6.1.1.4'
H H 0.0000 0.0000 'International Tables Vol C Tables 4.2.6.8 and 6.1.1.4'
N N 0.0061 0.0033 'International Tables Vol C Tables 4.2.6.8 and 6.1.1.4'
Si Si 0.0817 0.0704 'International Tables Vol C Tables 4.2.6.8 and 6.1.1.4'
Cl Cl 0.1484 0.1585 'International Tables Vol C Tables 4.2.6.8 and 6.1.1.4'
Fe Fe 0.3463 0.8444 'International Tables Vol C Tables 4.2.6.8 and 6.1.1.4'

loop_
_geom_angle_atom_site_label_1
_geom_angle_atom_site_label_2
_geom_angle_atom_site_label_3
_geom_angle
C16 Fe1 C17 40.27(10)
C16 Fe1 C18 67.40(9)
C17 Fe1 C18 40.15(9)
C16 Fe1 C14 170.50(9)
C17 Fe1 C14 147.97(9)
C18 Fe1 C14 116.37(8)
C16 Fe1 C20 40.53(10)
C17 Fe1 C20 67.88(9)
C18 Fe1 C20 67.38(9)
C14 Fe1 C20 131.37(9)
C16 Fe1 C13 148.08(9)
C17 Fe1 C13 115.30(8)
C18 Fe1 C13 107.85(8)
C14 Fe1 C13 40.81(7)
C20 Fe1 C13 169.18(9)
C16 Fe1 C19 67.50(8)
C17 Fe1 C19 67.55(8)
C18 Fe1 C19 40.02(9)
C14 Fe1 C19 109.26(8)
C20 Fe1 C19 39.98(9)
C13 Fe1 C19 130.28(8)
C16 Fe1 C12 116.13(8)
C17 Fe1 C12 107.18(7)
C18 Fe1 C12 129.10(8)
C14 Fe1 C12 69.00(7)
C20 Fe1 C12 149.73(9)
C13 Fe1 C12 40.78(7)
C19 Fe1 C12 167.90(8)
C16 Fe1 C11 109.24(7)
C17 Fe1 C11 130.11(8)
C18 Fe1 C11 168.23(8)
C14 Fe1 C11 68.86(7)
C20 Fe1 C11 118.04(8)
C13 Fe1 C11 68.62(6)
C19 Fe1 C11 150.53(8)
C12 Fe1 C11 41.06(6)
C16 Fe1 C15 131.85(9)
C17 Fe1 C15 169.58(9)
C18 Fe1 C15 149.70(8)
C14 Fe1 C15 40.83(7)
C20 Fe1 C15 110.38(8)
C13 Fe1 C15 68.45(7)
C19 Fe1 C15 118.25(8)
C12 Fe1 C15 68.82(7)
C11 Fe1 C15 40.74(7)
C27 Si1 C26 109.75(12)
C27 Si1 C25 109.60(11)
C26 Si1 C25 109.77(14)
C27 Si1 C24 109.22(10)
C26 Si1 C24 108.72(10)
C25 Si1 C24 109.76(11)
C7 N1 C6 115.69(15)
C9 N2 C10 120.87(14)
C9 N2 H2N 116.8(13)
C10 N2 H2N 111.5(13)
C22 N3 C21 113.04(14)
C22 N3 H3N 106.0(14)
C21 N3 H3N 107.9(14)
C2 C1 C6 119.06(16)
C2 C1 C9 123.02(15)
C6 C1 C9 117.92(15)
C3 C2 C1 121.28(17)
C3 C2 H2 119.4
C1 C2 H2 119.4
C2 C3 C4 119.06(18)
C2 C3 H3 120.5
C4 C3 H3 120.5
C5 C4 C3 121.99(17)
C5 C4 Cl1 119.82(15)
C3 C4 Cl1 118.19(15)
C4 C5 C6 119.88(17)
C4 C5 H5 120.1
C6 C5 H5 120.1
N1 C6 C5 117.51(16)
N1 C6 C1 123.81(16)
C5 C6 C1 118.68(17)
N1 C7 C8 125.95(17)
N1 C7 H7 117.0
C8 C7 H7 117.0
C9 C8 C7 119.45(16)
C9 C8 H8 120.3
C7 C8 H8 120.3
N2 C9 C8 124.04(16)
N2 C9 C1 118.79(15)
C8 C9 C1 117.12(15)
N2 C10 C11 108.79(13)
N2 C10 H10A 109.9
C11 C10 H10A 109.9
N2 C10 H10B 109.9
C11 C10 H10B 109.9
H10A C10 H10B 108.3
C15 C11 C12 107.99(14)
C15 C11 C10 127.12(15)
C12 C11 C10 124.85(15)
C15 C11 Fe1 69.72(9)
C12 C11 Fe1 69.47(9)
C10 C11 Fe1 128.18(11)
C13 C12 C11 107.45(14)
C13 C12 C21 127.19(15)
C11 C12 C21 125.36(15)
C13 C12 Fe1 69.58(9)
C11 C12 Fe1 69.47(9)
C21 C12 Fe1 127.02(12)
C14 C13 C12 108.59(15)
C14 C13 Fe1 69.38(9)
C12 C13 Fe1 69.64(9)
C14 C13 H13 125.7
C12 C13 H13 125.7
Fe1 C13 H13 126.9
C13 C14 C15 107.76(15)
C13 C14 Fe1 69.81(9)
C15 C14 Fe1 69.92(9)
C13 C14 H14 126.1
C15 C14 H14 126.1
Fe1 C14 H14 125.7
C11 C15 C14 108.20(15)
C11 C15 Fe1 69.53(9)
C14 C15 Fe1 69.24(9)
C11 C15 H15 125.9
C14 C15 H15 125.9
Fe1 C15 H15 126.9
C17 C16 C20 108.04(19)
C17 C16 Fe1 69.89(11)
C20 C16 Fe1 69.97(11)
C17 C16 H16 126.0
C20 C16 H16 126.0
Fe1 C16 H16 125.7
C18 C17 C16 107.67(19)
C18 C17 Fe1 70.03(11)
C16 C17 Fe1 69.84(12)
C18 C17 H17 126.2
C16 C17 H17 126.2
Fe1 C17 H17 125.6
C19 C18 C17 108.5(2)
C19 C18 Fe1 70.28(11)
C17 C18 Fe1 69.83(11)
C19 C18 H18 125.7
C17 C18 H18 125.7
Fe1 C18 H18 125.7
C20 C19 C18 108.14(19)
C20 C19 Fe1 69.84(11)
C18 C19 Fe1 69.70(11)
C20 C19 H19 125.9
C18 C19 H19 125.9
Fe1 C19 H19 126.1
C19 C20 C16 107.6(2)
C19 C20 Fe1 70.18(11)
C16 C20 Fe1 69.50(11)
C19 C20 H20 126.2
C16 C20 H20 126.2
Fe1 C20 H20 125.7
N3 C21 C12 111.19(14)
N3 C21 H21A 109.4
C12 C21 H21A 109.4
N3 C21 H21B 109.4
C12 C21 H21B 109.4
H21A C21 H21B 108.0
N3 C22 C23 111.44(15)
N3 C22 H22A 109.3
C23 C22 H22A 109.3
N3 C22 H22B 109.3
C23 C22 H22B 109.3
H22A C22 H22B 108.0
C22 C23 C24 114.33(16)
C22 C23 H23A 108.7
C24 C23 H23A 108.7
C22 C23 H23B 108.7
C24 C23 H23B 108.7
H23A C23 H23B 107.6
C23 C24 Si1 114.90(13)
C23 C24 H24A 108.5
Si1 C24 H24A 108.5
C23 C24 H24B 108.5
Si1 C24 H24B 108.5
H24A C24 H24B 107.5
Si1 C25 H25A 109.5
Si1 C25 H25B 109.5
H25A C25 H25B 109.5
Si1 C25 H25C 109.5
H25A C25 H25C 109.5
H25B C25 H25C 109.5
Si1 C26 H26A 109.5
Si1 C26 H26B 109.5
H26A C26 H26B 109.5
Si1 C26 H26C 109.5
H26A C26 H26C 109.5
H26B C26 H26C 109.5
Si1 C27 H27A 109.5
Si1 C27 H27B 109.5
H27A C27 H27B 109.5
Si1 C27 H27C 109.5
H27A C27 H27C 109.5
H27B C27 H27C 109.5

loop_
_geom_bond_atom_site_label_1
_geom_bond_atom_site_label_2
_geom_bond_distance
Fe1 C16 2.0329(19)
Fe1 C17 2.0335(19)
Fe1 C18 2.0361(18)
Fe1 C14 2.0377(16)
Fe1 C20 2.0392(19)
Fe1 C13 2.0434(16)
Fe1 C19 2.0436(18)
Fe1 C12 2.0442(16)
Fe1 C11 2.0442(16)
Fe1 C15 2.0467(16)
Cl1 C4 1.7423(18)
Si1 C27 1.860(2)
Si1 C26 1.861(2)
Si1 C25 1.871(3)
Si1 C24 1.8720(19)
N1 C7 1.317(2)
N1 C6 1.369(2)
N2 C9 1.364(2)
N2 C10 1.464(2)
N2 H2N 0.960(9)
N3 C22 1.467(2)
N3 C21 1.480(2)
N3 H3N 0.953(10)
C1 C2 1.408(2)
C1 C6 1.417(2)
C1 C9 1.439(2)
C2 C3 1.367(2)
C2 H2 0.9500
C3 C4 1.395(3)
C3 H3 0.9500
C4 C5 1.362(3)
C5 C6 1.417(3)
C5 H5 0.9500
C7 C8 1.399(2)
C7 H7 0.9500
C8 C9 1.383(2)
C8 H8 0.9500
C10 C11 1.497(2)
C10 H10A 0.9900
C10 H10B 0.9900
C11 C15 1.424(2)
C11 C12 1.434(2)
C12 C13 1.424(2)
C12 C21 1.494(2)
C13 C14 1.423(2)
C13 H13 0.9500
C14 C15 1.425(2)
C14 H14 0.9500
C15 H15 0.9500
C16 C17 1.400(3)
C16 C20 1.410(3)
C16 H16 0.9500
C17 C18 1.397(3)
C17 H17 0.9500
C18 C19 1.396(3)
C18 H18 0.9500
C19 C20 1.396(3)
C19 H19 0.9500
C20 H20 0.9500
C21 H21A 0.9900
C21 H21B 0.9900
C22 C23 1.512(2)
C22 H22A 0.9900
C22 H22B 0.9900
C23 C24 1.522(3)
C23 H23A 0.9900
C23 H23B 0.9900
C24 H24A 0.9900
C24 H24B 0.9900
C25 H25A 0.9800
C25 H25B 0.9800
C25 H25C 0.9800
C26 H26A 0.9800
C26 H26B 0.9800
C26 H26C 0.9800
C27 H27A 0.9800
C27 H27B 0.9800
C27 H27C 0.9800

loop_
_geom_torsion_atom_site_label_1
_geom_torsion_atom_site_label_2
_geom_torsion_atom_site_label_3
_geom_torsion_atom_site_label_4
_geom_torsion
C6 C1 C2 C3 1.6(3)
C9 C1 C2 C3 -179.31(17)
C1 C2 C3 C4 0.6(3)
C2 C3 C4 C5 -1.8(3)
C2 C3 C4 Cl1 178.36(15)
C3 C4 C5 C6 0.7(3)
Cl1 C4 C5 C6 -179.49(15)
C7 N1 C6 C5 179.76(17)
C7 N1 C6 C1 -0.6(3)
C4 C5 C6 N1 -178.76(18)
C4 C5 C6 C1 1.6(3)
C2 C1 C6 N1 177.70(17)
C9 C1 C6 N1 -1.5(3)
C2 C1 C6 C5 -2.6(3)
C9 C1 C6 C5 178.19(16)
C6 N1 C7 C8 1.6(3)
N1 C7 C8 C9 -0.5(3)
C10 N2 C9 C8 -6.0(3)
C10 N2 C9 C1 176.47(15)
C7 C8 C9 N2 -179.26(17)
C7 C8 C9 C1 -1.7(2)
C2 C1 C9 N2 1.1(2)
C6 C1 C9 N2 -179.75(15)
C2 C1 C9 C8 -176.62(16)
C6 C1 C9 C8 2.5(2)
C9 N2 C10 C11 174.32(15)
N2 C10 C11 C15 -109.95(18)
N2 C10 C11 C12 67.4(2)
N2 C10 C11 Fe1 157.63(12)
C15 C11 C12 C13 0.16(17)
C10 C11 C12 C13 -177.62(15)
Fe1 C11 C12 C13 59.45(11)
C15 C11 C12 C21 179.20(15)
C10 C11 C12 C21 1.4(3)
Fe1 C11 C12 C21 -121.50(16)
C15 C11 C12 Fe1 -59.29(11)
C10 C11 C12 Fe1 122.93(15)
C11 C12 C13 C14 -0.80(18)
C21 C12 C13 C14 -179.81(15)
Fe1 C12 C13 C14 58.59(11)
C11 C12 C13 Fe1 -59.39(11)
C21 C12 C13 Fe1 121.60(17)
C12 C13 C14 C15 1.13(18)
Fe1 C13 C14 C15 59.88(11)
C12 C13 C14 Fe1 -58.75(11)
C12 C11 C15 C14 0.53(18)
C10 C11 C15 C14 178.25(15)
Fe1 C11 C15 C14 -58.61(11)
C12 C11 C15 Fe1 59.14(11)
C10 C11 C15 Fe1 -123.15(16)
C13 C14 C15 C11 -1.02(18)
Fe1 C14 C15 C11 58.78(11)
C13 C14 C15 Fe1 -59.80(11)
C20 C16 C17 C18 -0.3(2)
Fe1 C16 C17 C18 -60.08(13)
C20 C16 C17 Fe1 59.82(13)
C16 C17 C18 C19 0.1(2)
Fe1 C17 C18 C19 -59.86(13)
C16 C17 C18 Fe1 59.96(13)
C17 C18 C19 C20 0.1(2)
Fe1 C18 C19 C20 -59.48(13)
C17 C18 C19 Fe1 59.58(13)
C18 C19 C20 C16 -0.3(2)
Fe1 C19 C20 C16 -59.65(13)
C18 C19 C20 Fe1 59.39(14)
C17 C16 C20 C19 0.3(2)
Fe1 C16 C20 C19 60.08(13)
C17 C16 C20 Fe1 -59.77(13)
C22 N3 C21 C12 -74.80(19)
C13 C12 C21 N3 104.47(19)
C11 C12 C21 N3 -74.4(2)
Fe1 C12 C21 N3 -164.18(12)
C21 N3 C22 C23 -157.12(16)
N3 C22 C23 C24 -177.01(17)
C22 C23 C24 Si1 -171.21(14)
C27 Si1 C24 C23 -178.60(16)
C26 Si1 C24 C23 61.66(19)
C25 Si1 C24 C23 -58.42(19)
